data_7034285
loop_
_publ_author_name
'Cosquer, Goulven'
'Morimoto, Masakazu'
'Irie, Masahiro'
'Fetoh, Ahmed'
'Breedlove, Brian K.'
'Yamashita, Masahiro'

_publ_section_title
;
 Photo-control of the magnetic properties of Dy(iii) and Ho(iii) homometal
 coordination polymers bridged by a diarylethene ligand.
;
_journal_issue 13
_journal_name_full 'Dalton transactions (Cambridge, England : 2003)'
_journal_page_first 5996
_journal_page_last 6002
_journal_paper_doi 10.1039/c4dt03093a
_journal_volume 44
_journal_year 2015
_chemical_formula_moiety 'C71 H44 Dy2 F18 N4 O14 S6'
_chemical_formula_sum 'C71 H44 Dy2 F18 N4 O14 S6'
_chemical_formula_weight 2036.48
_chemical_name_systematic
;
 ?
;
_space_group_crystal_system monoclinic
_space_group_IT_number 13
_space_group_name_Hall '-P 2yac'
_space_group_name_H-M_alt 'P 1 2/n 1'
_symmetry_space_group_name_Hall '-P 2yac'
_symmetry_space_group_name_H-M 'P 1 2/n 1'
_atom_sites_solution_hydrogens constr
_atom_sites_solution_primary direct
_atom_sites_solution_secondary difmap
_audit_creation_method SHELXL-2013
_audit_update_record
;
2014-10-04 deposited with the CCDC.
2015-02-24 downloaded from the CCDC.
;
_cell_angle_alpha 90
_cell_angle_beta 97.627(4)
_cell_angle_gamma 90
_cell_formula_units_Z 2
_cell_length_a 14.599(3)
_cell_length_b 12.854(3)
_cell_length_c 23.641(4)
_cell_measurement_temperature 93(2)
_cell_measurement_theta_max 27.5204
_cell_measurement_theta_min 3.0519
_cell_volume 4397.1(16)
_computing_cell_refinement 'CrystalClear (Rigaku Inc., 2008)'
_computing_data_collection 'CrystalClear (Rigaku Inc., 2008)'
_computing_data_reduction 'CrystalClear (Rigaku Inc., 2008)'
_computing_structure_refinement 'SHELXL-2013 (Sheldrick, 2013)'
_computing_structure_solution 'SIR-92 (Altomare et al. 1994)'
_diffrn_ambient_temperature 93(2)
_diffrn_detector_area_resol_mean 28.5714
_diffrn_measured_fraction_theta_full 0.994
_diffrn_measured_fraction_theta_max 0.992
_diffrn_measurement_device_type 'Saturn724+ (4x4 bin mode)'
_diffrn_measurement_method dtprofit.ref
_diffrn_radiation_type MoK\a
_diffrn_radiation_wavelength 0.71073
_diffrn_reflns_av_R_equivalents 0.1018
_diffrn_reflns_av_unetI/netI 0.1226
_diffrn_reflns_Laue_measured_fraction_full 0.994
_diffrn_reflns_Laue_measured_fraction_max 0.992
_diffrn_reflns_limit_h_max 18
_diffrn_reflns_limit_h_min -15
_diffrn_reflns_limit_k_max 16
_diffrn_reflns_limit_k_min -16
_diffrn_reflns_limit_l_max 28
_diffrn_reflns_limit_l_min -30
_diffrn_reflns_number 34955
_diffrn_reflns_point_group_measured_fraction_full 0.994
_diffrn_reflns_point_group_measured_fraction_max 0.992
_diffrn_reflns_theta_full 25.242
_diffrn_reflns_theta_max 27.476
_diffrn_reflns_theta_min 4.106
_diffrn_source 'fine-focus sealed tube'
_exptl_absorpt_coefficient_mu 1.933
_exptl_absorpt_correction_T_max 1.0000
_exptl_absorpt_correction_T_min 0.8451
_exptl_absorpt_correction_type multi-scan
_exptl_crystal_colour Colorless
_exptl_crystal_density_diffrn 1.538
_exptl_crystal_density_method 'not measured'
_exptl_crystal_description Prism
_exptl_crystal_F_000 2120
_exptl_crystal_preparation 'Magnetic properties'
_exptl_crystal_recrystallization_method 'Re-crystallisation from solvent: Ethanol'
_exptl_crystal_size_max 0.04
_exptl_crystal_size_mid 0.04
_exptl_crystal_size_min 0.03
_refine_diff_density_max 2.696
_refine_diff_density_min -1.390
_refine_diff_density_rms 0.180
_refine_ls_extinction_method none
_refine_ls_goodness_of_fit_ref 1.012
_refine_ls_hydrogen_treatment mixed
_refine_ls_matrix_type full
_refine_ls_number_parameters 552
_refine_ls_number_reflns 10005
_refine_ls_number_restraints 3
_refine_ls_restrained_S_all 1.012
_refine_ls_R_factor_all 0.1292
_refine_ls_R_factor_gt 0.0793
_refine_ls_shift/su_max 0.001
_refine_ls_shift/su_mean 0.000
_refine_ls_structure_factor_coef Fsqd
_refine_ls_weighting_details 'w=1/[\s^2^(Fo^2^)+(0.1063P)^2^] where P=(Fo^2^+2Fc^2^)/3'
_refine_ls_weighting_scheme calc
_refine_ls_wR_factor_gt 0.1853
_refine_ls_wR_factor_ref 0.2235
_reflns_Friedel_coverage 0.000
_reflns_number_gt 5871
_reflns_number_total 10005
_reflns_threshold_expression 'I > 2\s(I)'
_cod_data_source_file c4dt03093a2.cif
_cod_data_source_block Dy-o
_cod_depositor_comments
;
The following automatic conversions were performed:

'_exptl_absorpt_correction_type' value 'Multi-scan' changed to
'multi-scan' according to
/usr/data/users/saulius/crontab/automatic-downloads/rss-feeds/RSC/lib/dictionaries/cif_core.dic
dictionary named 'cif_core.dic' version 2.4.2 from 2011-04-26.

Automatic conversion script
Id: cif_fix_values 3086 2015-02-26 13:12:21Z robertas 

 Adding full bibliography for 7034285--7034286.cif.
;
_cod_original_cell_volume 4397.3(15)
_cod_database_code 7034285
_shelx_space_group_comment
;
The symmetry employed for this shelxl refinement is uniquely defined
by the following loop, which should always be used as a source of
symmetry information in preference to the above space-group names.
They are only intended as comments.
;
_platon_squeeze_void_probe_radius 1.20
_shelxl_version_number 2013-4

loop_
_space_group_symop_operation_xyz
'x, y, z'
'-x+1/2, y, -z+1/2'
'-x, -y, -z'
'x-1/2, -y, z-1/2'

loop_
_atom_site_label
_atom_site_type_symbol
_atom_site_fract_x
_atom_site_fract_y
_atom_site_fract_z
_atom_site_U_iso_or_equiv
_atom_site_adp_type
_atom_site_occupancy
_atom_site_site_symmetry_order
_atom_site_calc_flag
_atom_site_refinement_flags_posn
_atom_site_refinement_flags_adp
_atom_site_refinement_flags_occupancy
C1 C -0.1199(6) 0.5335(7) 0.5713(3) 0.035(2) Uani 1 1 d . . .
C2 C -0.1798(6) 0.5687(7) 0.6134(4) 0.033(2) Uani 1 1 d . . .
C3 C -0.1706(6) 0.6574(6) 0.6458(3) 0.0249(17) Uani 1 1 d . . .
H1 H -0.1255 0.7076 0.6431 0.030 Uiso 1 1 calc R U .
C4 C -0.2376(6) 0.6642(6) 0.6840(3) 0.0286(18) Uani 1 1 d . . .
C5 C -0.3008(6) 0.5805(7) 0.6787(4) 0.040(2) Uani 1 1 d . . .
C6 C -0.3794(6) 0.5611(8) 0.7100(5) 0.050(3) Uani 1 1 d . . .
H2 H -0.4108 0.4989 0.6958 0.074 Uiso 1 1 calc R U .
H3 H -0.4214 0.6189 0.7048 0.074 Uiso 1 1 calc R U .
H4 H -0.3576 0.5530 0.7499 0.074 Uiso 1 1 calc R U .
C7 C -0.2441(7) 0.7521(7) 0.7223(4) 0.037(2) Uani 1 1 d . . .
C8 C -0.2320(10) 0.8607(7) 0.7011(5) 0.057(3) Uani 1 1 d . . .
C9 C -0.2500 0.9301(10) 0.7500 0.033(3) Uani 1 2 d S T P
C10 C -0.8659(7) 0.4351(7) 0.5659(3) 0.035(2) Uani 1 1 d . . .
C11 C -0.7685(6) 0.4001(7) 0.5733(3) 0.034(2) Uani 1 1 d . . .
C12 C -0.7362(7) 0.3019(7) 0.5823(4) 0.043(2) Uani 1 1 d . . .
H5 H -0.7733 0.2447 0.5872 0.052 Uiso 1 1 calc R U .
C13 C -0.6382(7) 0.2966(7) 0.5834(5) 0.046(3) Uani 1 1 d . . .
C14 C -0.5990(7) 0.3941(8) 0.5766(5) 0.052(3) Uani 1 1 d . . .
C15 C -0.4996(7) 0.4229(7) 0.5759(5) 0.059(3) Uani 1 1 d . . .
H6 H -0.4948 0.4965 0.5701 0.089 Uiso 1 1 calc R U .
H7 H -0.4759 0.3865 0.5455 0.089 Uiso 1 1 calc R U .
H8 H -0.4644 0.4041 0.6117 0.089 Uiso 1 1 calc R U .
C16 C -0.5832(7) 0.2008(7) 0.5944(5) 0.046(3) Uani 1 1 d . . .
C17 C -0.5986(8) 0.1311(8) 0.6428(6) 0.060(3) Uani 1 1 d . . .
C18 C -0.5412(7) 0.0316(8) 0.6314(6) 0.062(3) Uani 1 1 d . . .
C19 C -0.4686(7) 0.0725(8) 0.5995(5) 0.050(3) Uani 1 1 d . . .
C20 C -0.5119(8) 0.1661(7) 0.5674(5) 0.052(3) Uani 1 1 d . . .
C21 C -0.6304(7) 0.2436(8) 0.4543(5) 0.058(3) Uani 1 1 d . . .
H9 H -0.6460 0.2707 0.4164 0.087 Uiso 1 1 calc R U .
H10 H -0.6556 0.2880 0.4810 0.087 Uiso 1 1 calc R U .
H11 H -0.6556 0.1749 0.4562 0.087 Uiso 1 1 calc R U .
C22 C -0.5303(7) 0.2392(7) 0.4684(4) 0.048(3) Uani 1 1 d . . .
C23 C -0.4740(8) 0.2058(7) 0.5172(5) 0.050(3) Uani 1 1 d . . .
C24 C -0.3765(7) 0.2137(7) 0.5128(5) 0.051(3) Uani 1 1 d . . .
H12 H -0.3308 0.1980 0.5429 0.061 Uiso 1 1 calc R U .
C25 C -0.3579(8) 0.2455(7) 0.4621(5) 0.048(3) Uani 1 1 d . . .
C26 C -0.2677(9) 0.2571(7) 0.4423(5) 0.053(3) Uani 1 1 d . . .
C27 C 0.0997(7) 0.1436(6) 0.4600(4) 0.035(2) Uani 1 1 d . . .
H13 H 0.0935 0.1844 0.4273 0.041 Uiso 1 1 calc R U .
C28 C 0.1622(7) 0.0625(7) 0.4638(4) 0.042(2) Uani 1 1 d . . .
H14 H 0.1969 0.0479 0.4345 0.050 Uiso 1 1 calc R U .
C29 C 0.1705(6) 0.0054(6) 0.5120(4) 0.041(2) Uani 1 1 d . . .
H15 H 0.2119 -0.0499 0.5159 0.049 Uiso 1 1 calc R U .
C30 C 0.1202(6) 0.0264(7) 0.5549(4) 0.037(2) Uani 1 1 d . . .
H16 H 0.1281 -0.0132 0.5881 0.044 Uiso 1 1 calc R U .
C31 C 0.0569(6) 0.1077(6) 0.5487(4) 0.0305(19) Uani 1 1 d . . .
C32 C -0.0040(6) 0.1360(7) 0.5920(4) 0.0294(18) Uani 1 1 d . . .
C33 C 0.0018(7) 0.0826(7) 0.6437(4) 0.044(2) Uani 1 1 d . . .
H17 H 0.0456 0.0306 0.6529 0.053 Uiso 1 1 calc R U .
C34 C -0.0596(7) 0.1097(7) 0.6807(4) 0.039(2) Uani 1 1 d . . .
H18 H -0.0564 0.0763 0.7158 0.047 Uiso 1 1 calc R U .
C35 C -0.1242(7) 0.1834(8) 0.6670(4) 0.040(2) Uani 1 1 d . . .
H19 H -0.1669 0.2002 0.6915 0.048 Uiso 1 1 calc R U .
C36 C -0.1247(6) 0.2344(8) 0.6142(4) 0.039(2) Uani 1 1 d . . .
H20 H -0.1688 0.2856 0.6040 0.047 Uiso 1 1 calc R U .
N1 N 0.0466(5) 0.1676(5) 0.5015(3) 0.0343(17) Uani 1 1 d . . .
N2 N -0.0644(5) 0.2123(6) 0.5782(3) 0.0318(16) Uani 1 1 d . . .
O1 O -0.1221(5) 0.4388(5) 0.5561(2) 0.0413(16) Uani 1 1 d . . .
O2 O -0.0675(5) 0.6045(5) 0.5526(2) 0.0374(15) Uani 1 1 d . . .
O3 O -0.9289(4) 0.3677(5) 0.5657(2) 0.0358(14) Uani 1 1 d . . .
O4 O -0.8784(4) 0.5324(5) 0.5604(2) 0.0363(15) Uani 1 1 d . . .
O5 O -0.1973(5) 0.2605(5) 0.4814(3) 0.0429(16) Uani 1 1 d . . .
O6 O -0.2593(6) 0.2611(5) 0.3902(3) 0.057(2) Uani 1 1 d . . .
O7 O -0.0768(6) 0.2623(6) 0.3972(3) 0.056(2) Uani 1 1 d D . .
F1 F -0.4394(5) -0.0001(4) 0.5642(3) 0.069(2) Uani 1 1 d . . .
F2 F -0.3893(4) 0.1003(5) 0.6341(3) 0.0598(17) Uani 1 1 d . . .
F3 F -0.5966(5) -0.0344(5) 0.5992(3) 0.079(2) Uani 1 1 d . . .
F4 F -0.5080(5) -0.0150(5) 0.6825(3) 0.074(2) Uani 1 1 d . . .
F5 F -0.6891(4) 0.1050(5) 0.6453(3) 0.073(2) Uani 1 1 d . . .
F6 F -0.5667(5) 0.1726(5) 0.6935(3) 0.0638(18) Uani 1 1 d . . .
F7A F -0.3286(10) 0.8828(9) 0.6614(4) 0.049(3) Uani 0.5 1 d . . P
F7B F -0.2530(12) 0.8793(9) 0.6515(5) 0.045(3) Uani 0.5 1 d . . P
F8A F -0.1826(11) 0.8821(8) 0.6668(6) 0.043(3) Uani 0.5 1 d . . P
F8B F -0.1212(8) 0.8765(8) 0.7085(6) 0.045(3) Uani 0.5 1 d . . P
F9A F -0.2923(8) 1.0204(7) 0.7427(4) 0.042(3) Uani 0.5 1 d . . P
F9B F -0.3417(8) 0.9501(9) 0.7295(4) 0.041(3) Uani 0.5 1 d . . P
S1 S -0.26970(17) 0.49379(19) 0.62798(10) 0.0431(6) Uani 1 1 d . . .
S2 S -0.68222(17) 0.48798(18) 0.56670(11) 0.0452(6) Uani 1 1 d . . .
S3 S -0.4588(2) 0.2722(2) 0.41630(12) 0.0547(8) Uani 1 1 d . . .
Dy1 Dy -0.05143(3) 0.33351(3) 0.49350(2) 0.03332(16) Uani 1 1 d . . .
H21 H -0.134(2) 0.272(8) 0.400(4) 0.050 Uiso 1 1 d D U .
H22 H -0.067(6) 0.293(7) 0.367(3) 0.050 Uiso 1 1 d D U .

loop_
_atom_site_aniso_label
_atom_site_aniso_U_11
_atom_site_aniso_U_22
_atom_site_aniso_U_33
_atom_site_aniso_U_23
_atom_site_aniso_U_13
_atom_site_aniso_U_12
C1 0.039(5) 0.042(5) 0.019(4) -0.002(4) -0.014(4) 0.027(4)
C2 0.038(5) 0.028(5) 0.030(5) -0.010(4) -0.003(4) 0.001(4)
C3 0.028(4) 0.025(4) 0.020(4) -0.002(3) -0.004(3) 0.002(3)
C4 0.033(5) 0.023(4) 0.028(4) -0.002(3) -0.001(4) -0.001(4)
C5 0.026(5) 0.039(5) 0.055(6) -0.018(4) 0.002(4) 0.006(4)
C6 0.020(5) 0.055(6) 0.077(7) -0.019(6) 0.015(5) -0.006(4)
C7 0.048(6) 0.029(5) 0.037(5) -0.008(4) 0.013(4) 0.004(4)
C8 0.114(11) 0.022(5) 0.044(6) -0.004(4) 0.043(7) -0.005(6)
C9 0.044(8) 0.029(6) 0.021(6) 0.000 -0.011(5) 0.000
C10 0.051(6) 0.034(5) 0.018(4) -0.004(4) 0.002(4) 0.017(4)
C11 0.033(5) 0.036(5) 0.030(5) -0.011(4) -0.016(4) 0.015(4)
C12 0.047(6) 0.024(4) 0.055(6) 0.003(4) -0.007(5) 0.013(4)
C13 0.039(6) 0.019(4) 0.070(7) -0.003(4) -0.023(5) 0.015(4)
C14 0.041(6) 0.033(5) 0.074(7) -0.009(5) -0.019(5) -0.003(4)
C15 0.055(7) 0.016(4) 0.095(9) -0.022(5) -0.030(6) 0.002(4)
C16 0.044(6) 0.027(5) 0.060(7) -0.018(5) -0.022(5) 0.011(4)
C17 0.041(6) 0.036(6) 0.094(9) -0.010(6) -0.031(6) 0.012(5)
C18 0.035(6) 0.036(6) 0.106(10) 0.010(6) -0.022(6) 0.011(5)
C19 0.042(6) 0.036(5) 0.063(7) -0.012(5) -0.024(5) 0.014(5)
C20 0.058(7) 0.027(5) 0.061(7) -0.015(5) -0.032(6) 0.013(5)
C21 0.049(7) 0.047(7) 0.068(7) -0.018(5) -0.029(6) 0.009(5)
C22 0.052(6) 0.024(5) 0.058(6) -0.015(4) -0.026(5) 0.008(4)
C23 0.060(7) 0.017(4) 0.065(7) -0.014(5) -0.029(6) 0.013(4)
C24 0.050(7) 0.027(5) 0.064(7) -0.006(5) -0.032(6) 0.011(4)
C25 0.058(7) 0.023(5) 0.056(7) -0.004(4) -0.023(5) 0.019(5)
C26 0.077(8) 0.014(4) 0.060(7) -0.014(4) -0.020(6) 0.003(5)
C27 0.050(6) 0.024(4) 0.034(5) 0.004(4) 0.019(4) 0.008(4)
C28 0.055(6) 0.033(5) 0.042(5) 0.001(4) 0.022(5) 0.001(4)
C29 0.044(6) 0.017(4) 0.064(6) 0.001(4) 0.014(5) 0.010(4)
C30 0.045(6) 0.031(5) 0.033(5) -0.003(4) -0.002(4) 0.011(4)
C31 0.027(4) 0.021(4) 0.041(5) 0.010(4) -0.007(4) -0.006(3)
C32 0.026(4) 0.030(4) 0.032(5) 0.001(4) 0.001(4) -0.003(3)
C33 0.060(7) 0.033(5) 0.040(5) 0.014(4) 0.011(5) 0.005(5)
C34 0.040(5) 0.039(5) 0.036(5) 0.014(4) -0.004(4) -0.005(4)
C35 0.041(6) 0.050(6) 0.030(5) 0.001(4) 0.011(4) -0.004(5)
C36 0.030(5) 0.055(6) 0.030(5) 0.003(4) -0.004(4) 0.010(4)
N1 0.046(5) 0.023(4) 0.033(4) -0.005(3) 0.006(4) -0.003(3)
N2 0.039(4) 0.032(4) 0.025(4) 0.007(3) 0.005(3) 0.010(3)
O1 0.052(4) 0.032(3) 0.039(4) -0.012(3) 0.000(3) 0.018(3)
O2 0.055(4) 0.035(3) 0.023(3) 0.003(3) 0.008(3) 0.017(3)
O3 0.036(4) 0.035(3) 0.034(3) 0.002(3) -0.004(3) 0.000(3)
O4 0.043(4) 0.031(3) 0.034(3) -0.001(3) 0.000(3) 0.013(3)
O5 0.051(4) 0.028(3) 0.043(4) -0.007(3) -0.021(3) 0.006(3)
O6 0.086(6) 0.040(4) 0.034(4) -0.002(3) -0.031(4) -0.005(4)
O7 0.068(5) 0.053(5) 0.038(4) -0.019(3) -0.025(4) 0.023(4)
F1 0.097(5) 0.026(3) 0.075(4) -0.019(3) -0.024(4) 0.026(3)
F2 0.045(4) 0.049(4) 0.074(4) 0.009(3) -0.031(3) 0.010(3)
F3 0.072(5) 0.023(3) 0.133(6) -0.007(4) -0.022(4) 0.002(3)
F4 0.069(5) 0.047(4) 0.099(5) 0.023(4) -0.011(4) 0.019(3)
F5 0.052(4) 0.047(4) 0.114(6) 0.031(4) -0.011(4) 0.013(3)
F6 0.074(5) 0.043(4) 0.064(4) 0.000(3) -0.027(4) 0.009(3)
F7A 0.068(9) 0.042(7) 0.031(6) 0.009(5) -0.019(6) 0.022(6)
F7B 0.069(10) 0.039(7) 0.027(6) 0.013(5) 0.006(7) -0.005(7)
F8A 0.073(9) 0.023(5) 0.043(7) -0.014(5) 0.047(8) -0.010(6)
F8B 0.036(6) 0.040(6) 0.067(8) -0.003(6) 0.039(6) -0.007(5)
F9A 0.083(9) 0.019(5) 0.028(6) 0.001(4) 0.017(7) 0.013(5)
F9B 0.055(7) 0.036(6) 0.033(6) 0.003(5) 0.009(5) 0.013(5)
S1 0.0406(14) 0.0364(13) 0.0500(14) -0.0156(11) -0.0029(11) -0.0002(11)
S2 0.0427(15) 0.0240(11) 0.0631(16) -0.0088(11) -0.0140(12) 0.0105(10)
S3 0.0610(18) 0.0305(13) 0.0618(17) -0.0128(12) -0.0319(14) 0.0132(12)
Dy1 0.0434(3) 0.0287(2) 0.0253(3) -0.00324(16) -0.00496(18) 0.01309(19)

loop_
_atom_type_symbol
_atom_type_description
_atom_type_scat_dispersion_real
_atom_type_scat_dispersion_imag
_atom_type_scat_source
C C 0.0033 0.0016 'International Tables Vol C Tables 4.2.6.8 and 6.1.1.4'
H H 0.0000 0.0000 'International Tables Vol C Tables 4.2.6.8 and 6.1.1.4'
N N 0.0061 0.0033 'International Tables Vol C Tables 4.2.6.8 and 6.1.1.4'
O O 0.0106 0.0060 'International Tables Vol C Tables 4.2.6.8 and 6.1.1.4'
F F 0.0171 0.0103 'International Tables Vol C Tables 4.2.6.8 and 6.1.1.4'
S S 0.1246 0.1234 'International Tables Vol C Tables 4.2.6.8 and 6.1.1.4'
Dy Dy -0.1892 4.4098 'International Tables Vol C Tables 4.2.6.8 and 6.1.1.4'

loop_
_geom_angle_atom_site_label_1
_geom_angle_atom_site_label_2
_geom_angle_atom_site_label_3
_geom_angle
_geom_angle_site_symmetry_1
_geom_angle_site_symmetry_3
O1 C1 O2 124.7(8) . .
O1 C1 C2 119.2(9) . .
O2 C1 C2 116.1(8) . .
C3 C2 C1 127.4(8) . .
C3 C2 S1 112.3(6) . .
C1 C2 S1 120.3(7) . .
C2 C3 C4 112.4(8) . .
C5 C4 C3 113.2(7) . .
C5 C4 C7 123.4(8) . .
C3 C4 C7 123.3(8) . .
C4 C5 C6 129.0(8) . .
C4 C5 S1 108.8(7) . .
C6 C5 S1 122.2(7) . .
C7 C7 C4 129.2(5) 2_456 .
C7 C7 C8 111.2(5) 2_456 .
C4 C7 C8 119.5(8) . .
F8A C8 F7B 51.9(10) . .
F8A C8 C7 123.6(10) . .
F7B C8 C7 119.2(11) . .
F8A C8 C9 124.7(10) . .
F7B C8 C9 125.8(11) . .
C7 C8 C9 104.6(8) . .
F8A C8 F7A 97.3(13) . .
F7B C8 F7A 45.9(10) . .
C7 C8 F7A 103.1(10) . .
C9 C8 F7A 96.5(8) . .
F8A C8 F8B 49.8(10) . .
F7B C8 F8B 101.7(12) . .
C7 C8 F8B 103.9(9) . .
C9 C8 F8B 96.7(8) . .
F7A C8 F8B 145.7(10) . .
F9A C9 F9A 56.2(11) 2_456 .
F9A C9 F9B 51.3(6) 2_456 2_456
F9A C9 F9B 107.3(11) . 2_456
F9A C9 F9B 107.3(11) 2_456 .
F9A C9 F9B 51.3(6) . .
F9B C9 F9B 158.6(14) 2_456 .
F9A C9 C8 119.7(6) 2_456 .
F9A C9 C8 123.1(6) . .
F9B C9 C8 96.9(7) 2_456 .
F9B C9 C8 95.7(7) . .
F9A C9 C8 123.1(6) 2_456 2_456
F9A C9 C8 119.7(6) . 2_456
F9B C9 C8 95.7(7) 2_456 2_456
F9B C9 C8 96.9(7) . 2_456
C8 C9 C8 107.6(11) . 2_456
O3 C10 O4 125.5(9) . .
O3 C10 C11 118.7(8) . .
O4 C10 C11 115.8(9) . .
C12 C11 C10 127.6(9) . .
C12 C11 S2 112.6(7) . .
C10 C11 S2 119.7(7) . .
C11 C12 C13 111.9(9) . .
C14 C13 C12 112.4(8) . .
C14 C13 C16 123.2(9) . .
C12 C13 C16 124.3(9) . .
C13 C14 C15 129.4(9) . .
C13 C14 S2 110.8(8) . .
C15 C14 S2 119.7(7) . .
C20 C16 C13 128.5(11) . .
C20 C16 C17 111.3(9) . .
C13 C16 C17 120.1(10) . .
F6 C17 F5 106.4(11) . .
F6 C17 C16 112.2(9) . .
F5 C17 C16 115.0(9) . .
F6 C17 C18 110.4(8) . .
F5 C17 C18 110.3(9) . .
C16 C17 C18 102.5(10) . .
F3 C18 F4 109.7(9) . .
F3 C18 C19 110.9(11) . .
F4 C18 C19 114.2(8) . .
F3 C18 C17 108.6(8) . .
F4 C18 C17 109.6(10) . .
C19 C18 C17 103.5(9) . .
F1 C19 F2 103.7(8) . .
F1 C19 C18 112.0(9) . .
F2 C19 C18 113.2(9) . .
F1 C19 C20 112.5(9) . .
F2 C19 C20 110.7(8) . .
C18 C19 C20 104.9(9) . .
C16 C20 C23 131.1(9) . .
C16 C20 C19 108.6(11) . .
C23 C20 C19 120.3(10) . .
C23 C22 C21 131.7(12) . .
C23 C22 S3 108.2(9) . .
C21 C22 S3 119.9(8) . .
C22 C23 C24 113.4(11) . .
C22 C23 C20 122.3(11) . .
C24 C23 C20 124.3(9) . .
C25 C24 C23 114.1(10) . .
C24 C25 C26 128.4(10) . .
C24 C25 S3 111.3(9) . .
C26 C25 S3 120.2(9) . .
O6 C26 O5 122.0(12) . .
O6 C26 C25 121.9(10) . .
O5 C26 C25 116.1(10) . .
N1 C27 C28 123.9(8) . .
C29 C28 C27 116.8(8) . .
C28 C29 C30 121.9(8) . .
C29 C30 C31 119.2(8) . .
N1 C31 C30 121.1(8) . .
N1 C31 C32 114.8(7) . .
C30 C31 C32 124.1(8) . .
N2 C32 C33 122.6(8) . .
N2 C32 C31 116.6(7) . .
C33 C32 C31 120.7(8) . .
C34 C33 C32 117.6(9) . .
C35 C34 C33 121.3(8) . .
C34 C35 C36 117.4(9) . .
N2 C36 C35 122.7(9) . .
C31 N1 C27 117.0(8) . .
C31 N1 Dy1 122.5(5) . .
C27 N1 Dy1 120.1(5) . .
C32 N2 C36 118.2(7) . .
C32 N2 Dy1 121.6(5) . .
C36 N2 Dy1 119.5(6) . .
C1 O1 Dy1 137.4(6) . .
C1 O2 Dy1 155.7(5) . 3_566
C10 O3 Dy1 128.1(5) . 1_455
C10 O4 Dy1 147.5(6) . 3_466
C26 O5 Dy1 137.5(7) . .
F7B F7A C8 47.8(7) . .
F8A F7B F7A 147.9(14) . .
F8A F7B C8 63.5(11) . .
F7A F7B C8 86.2(12) . .
F7B F8A C8 64.6(11) . .
F7B F8A F8B 147.9(13) . .
C8 F8A F8B 83.5(11) . .
F8A F8B C8 46.8(7) . .
F9B F9A F9A 129.1(8) . 2_456
F9B F9A C9 67.5(7) . .
F9A F9A C9 61.9(6) 2_456 .
F9A F9B C9 61.2(9) . .
C2 S1 C5 93.2(4) . .
C14 S2 C11 92.3(5) . .
C25 S3 C22 92.8(5) . .
O4 Dy1 O5 84.3(2) 3_466 .
O4 Dy1 O2 77.7(2) 3_466 3_566
O5 Dy1 O2 145.0(2) . 3_566
O4 Dy1 O1 73.5(2) 3_466 .
O5 Dy1 O1 80.6(2) . .
O2 Dy1 O1 121.4(2) 3_566 .
O4 Dy1 O3 120.2(2) 3_466 1_655
O5 Dy1 O3 140.2(2) . 1_655
O2 Dy1 O3 74.4(2) 3_566 1_655
O1 Dy1 O3 77.8(2) . 1_655
O4 Dy1 O7 76.3(2) 3_466 .
O5 Dy1 O7 73.0(3) . .
O2 Dy1 O7 73.7(3) 3_566 .
O1 Dy1 O7 141.5(2) . .
O3 Dy1 O7 139.2(3) 1_655 .
O4 Dy1 N1 150.2(2) 3_466 .
O5 Dy1 N1 99.6(2) . .
O2 Dy1 N1 82.8(2) 3_566 .
O1 Dy1 N1 136.3(2) . .
O3 Dy1 N1 74.8(2) 1_655 .
O7 Dy1 N1 76.7(2) . .
O4 Dy1 N2 144.5(2) 3_466 .
O5 Dy1 N2 71.8(2) . .
O2 Dy1 N2 135.7(2) 3_566 .
O1 Dy1 N2 76.9(2) . .
O3 Dy1 N2 71.0(2) 1_655 .
O7 Dy1 N2 118.9(3) . .
N1 Dy1 N2 62.3(2) . .

loop_
_geom_bond_atom_site_label_1
_geom_bond_atom_site_label_2
_geom_bond_distance
_geom_bond_site_symmetry_2
C1 O1 1.269(10) .
C1 O2 1.305(11) .
C1 C2 1.481(12) .
C2 C3 1.371(11) .
C2 S1 1.700(9) .
C3 C4 1.420(11) .
C4 C5 1.412(12) .
C4 C7 1.459(11) .
C5 C6 1.467(12) .
C5 S1 1.740(9) .
C7 C7 1.342(17) 2_456
C7 C8 1.502(12) .
C8 F8A 1.186(14) .
C8 F7B 1.197(15) .
C8 C9 1.510(12) .
C8 F7A 1.612(18) .
C8 F8B 1.617(17) .
C9 F9A 1.316(13) 2_456
C9 F9A 1.316(13) .
C9 F9B 1.386(11) 2_456
C9 F9B 1.386(11) .
C9 C8 1.510(12) 2_456
C10 O3 1.263(11) .
C10 O4 1.269(10) .
C10 C11 1.480(12) .
C11 C12 1.356(12) .
C11 S2 1.713(10) .
C12 C13 1.428(14) .
C13 C14 1.396(14) .
C13 C16 1.474(12) .
C14 C15 1.500(14) .
C14 S2 1.707(10) .
C16 C20 1.366(15) .
C16 C17 1.494(17) .
C17 F6 1.338(12) .
C17 F5 1.371(13) .
C17 C18 1.572(14) .
C18 F3 1.338(12) .
C18 F4 1.378(13) .
C18 C19 1.476(16) .
C19 F1 1.358(11) .
C19 F2 1.374(11) .
C19 C20 1.514(13) .
C20 C23 1.466(17) .
C21 C22 1.456(14) .
C22 C23 1.393(13) .
C22 S3 1.769(12) .
C23 C24 1.445(16) .
C24 C25 1.329(15) .
C25 C26 1.462(16) .
C25 S3 1.743(10) .
C26 O6 1.253(13) .
C26 O5 1.289(12) .
C27 N1 1.364(10) .
C27 C28 1.381(12) .
C28 C29 1.345(12) .
C29 C30 1.356(12) .
C30 C31 1.390(11) .
C31 N1 1.348(10) .
C31 C32 1.487(12) .
C32 N2 1.331(11) .
C32 C33 1.394(12) .
C33 C34 1.378(13) .
C34 C35 1.346(13) .
C35 C36 1.410(13) .
C36 N2 1.333(11) .
N1 Dy1 2.561(7) .
N2 Dy1 2.564(7) .
O1 Dy1 2.343(6) .
O2 Dy1 2.311(7) 3_566
O3 Dy1 2.345(6) 1_455
O4 Dy1 2.301(6) 3_466
O5 Dy1 2.310(7) .
O7 Dy1 2.435(7) .
F7A F7B 1.161(17) .
F7B F8A 1.043(17) .
F8A F8B 1.243(18) .
F9A F9B 1.171(14) .
F9A F9A 1.24(2) 2_456
Dy1 O4 2.301(6) 3_466
Dy1 O2 2.311(7) 3_566
Dy1 O3 2.345(6) 1_655

loop_
_platon_squeeze_void_nr
_platon_squeeze_void_average_x
_platon_squeeze_void_average_y
_platon_squeeze_void_average_z
_platon_squeeze_void_volume
_platon_squeeze_void_count_electrons
_platon_squeeze_void_content
1 0.243 0.009 0.750 507 95 ' '
2 0.738 -0.041 0.250 507 95 ' '
